data_7222170
loop_
_publ_author_name
'Easton, Max Eric'
'Turner, Peter'
'Masters, Anthony Frederick'
'Maschmeyer, Thomas'

_publ_section_title
;
 Zinc bromide in aqueous solutions of ionic liquid bromide salts: the
 interplay between complexation and electrochemistry
;
_journal_name_full 'RSC Adv.'
_journal_paper_doi 10.1039/C5RA15736F
_journal_year 2015
_chemical_formula_sum 'C16 H40 Br6 N2 Zn2'
_chemical_formula_weight 870.70
_chemical_name_systematic
;
 ?
;
_space_group_crystal_system monoclinic
_space_group_IT_number 14
_space_group_name_Hall '-P 2yn'
_space_group_name_H-M_alt 'P 1 21/n 1'
_symmetry_space_group_name_Hall '-P 2yn'
_symmetry_space_group_name_H-M 'P 1 21/n 1'
_atom_sites_solution_hydrogens geom
_audit_creation_method SHELXL-2014
_audit_update_record
;
2015-08-03 deposited with the CCDC.
2015-09-16 downloaded from the CCDC.
;
_cell_angle_alpha 90
_cell_angle_beta 104.580(7)
_cell_angle_gamma 90
_cell_formula_units_Z 2
_cell_length_a 8.9131(10)
_cell_length_b 10.4346(12)
_cell_length_c 15.6895(19)
_cell_measurement_reflns_used 8162
_cell_measurement_temperature 150(2)
_cell_measurement_theta_max 28.10
_cell_measurement_theta_min 3.06
_cell_volume 1412.2(3)
_computing_cell_refinement 'SAINT (Bruker-AXS,2012)'
_computing_data_collection 'APEX (Bruker-AXS,2012)'
_computing_data_reduction 'SAINT and XPREP (Bruker-AXS,2012)'
_computing_molecular_graphics
;
  xtal 3.6 (Hall,du Boulay, D.J. & Olthof-Hazekamp, R. 1999)
  ORTEPII  (Johnson,C.K., 1976). 
  WinGX (Farrugia, 1999)
  shelXle (Hbschle,C.B., et al., 2011) 
;
_computing_structure_refinement 'SHELXL-14 (Sheldrick, 2014)'
_computing_structure_solution 'SIR97 (Altomare, et. al. 1997)'
_diffrn_ambient_temperature 150(2)
_diffrn_crystal_treatment
;
attached with Exxon Paratone N to a nylon loop. 
The crystal was quenched in a cold nitrogen gas stream from an 
Oxford Cryosystems Cryostream.
;
_diffrn_measured_fraction_theta_full 1.000
_diffrn_measured_fraction_theta_max 0.994
_diffrn_measurement_device_type APEXII-FR591
_diffrn_measurement_method \w+\f
_diffrn_radiation_monochromator mirror
_diffrn_radiation_source 'rotating anode'
_diffrn_radiation_type MoK\a
_diffrn_radiation_wavelength 0.71073
_diffrn_reflns_av_R_equivalents 0.0911
_diffrn_reflns_av_unetI/netI 0.0298
_diffrn_reflns_laue_measured_fraction_full 1.000
_diffrn_reflns_laue_measured_fraction_max 0.994
_diffrn_reflns_limit_h_max 11
_diffrn_reflns_limit_h_min -11
_diffrn_reflns_limit_k_max 13
_diffrn_reflns_limit_k_min -13
_diffrn_reflns_limit_l_max 20
_diffrn_reflns_limit_l_min -20
_diffrn_reflns_number 61940
_diffrn_reflns_point_group_measured_fraction_full 1.000
_diffrn_reflns_point_group_measured_fraction_max 0.994
_diffrn_reflns_theta_full 25.242
_diffrn_reflns_theta_max 28.426
_diffrn_reflns_theta_min 2.368
_exptl_absorpt_coefficient_mu 10.192
_exptl_absorpt_correction_T_max 1.00
_exptl_absorpt_correction_T_min 0.846
_exptl_absorpt_correction_type multi-scan
_exptl_absorpt_process_details
;
 SADABS (Sheldrick, 1996)
;
_exptl_crystal_colour colourless
_exptl_crystal_density_diffrn 2.048
_exptl_crystal_description prismatic
_exptl_crystal_F_000 840
_exptl_crystal_size_max 0.089
_exptl_crystal_size_mid 0.070
_exptl_crystal_size_min 0.053
_refine_diff_density_max 1.579
_refine_diff_density_min -2.962
_refine_diff_density_rms 0.417
_refine_ls_extinction_method none
_refine_ls_goodness_of_fit_ref 1.143
_refine_ls_hydrogen_treatment constr
_refine_ls_matrix_type full
_refine_ls_number_parameters 122
_refine_ls_number_reflns 3528
_refine_ls_number_restraints 0
_refine_ls_restrained_S_all 1.143
_refine_ls_R_factor_all 0.0561
_refine_ls_R_factor_gt 0.0412
_refine_ls_shift/su_max 0.000
_refine_ls_shift/su_mean 0.000
_refine_ls_structure_factor_coef Fsqd
_refine_ls_weighting_details 'w=1/[\s^2^(Fo^2^)+(0.1P)^2^+5.0P] where P=(Fo^2^+2Fc^2^)/3'
_refine_ls_weighting_scheme calc
_refine_ls_wR_factor_gt 0.1439
_refine_ls_wR_factor_ref 0.1637
_reflns_Friedel_coverage 0.000
_reflns_number_gt 2915
_reflns_number_total 3528
_reflns_threshold_expression 'I > 2\s(I)'
_cod_data_source_file c5ra15736f2.cif
_cod_data_source_block afm13pt9
_cod_database_code 7222170
_shelx_space_group_comment
;
The symmetry employed for this shelxl refinement is uniquely defined
by the following loop, which should always be used as a source of
symmetry information in preference to the above space-group names.
They are only intended as comments.
;
_shelxl_version_number 2014-1

loop_
_space_group_symop_operation_xyz
'x, y, z'
'-x+1/2, y+1/2, -z+1/2'
'-x, -y, -z'
'x-1/2, -y-1/2, z-1/2'

loop_
_atom_site_label
_atom_site_type_symbol
_atom_site_fract_x
_atom_site_fract_y
_atom_site_fract_z
_atom_site_U_iso_or_equiv
_atom_site_adp_type
_atom_site_occupancy
_atom_site_site_symmetry_order
_atom_site_calc_flag
_atom_site_refinement_flags_posn
_atom_site_refinement_flags_adp
Br1 Br 0.64944(8) 0.11278(6) -0.00972(4) 0.02948(19) Uani 1 1 d . .
Br2 Br 0.23381(7) 0.25563(6) -0.00887(4) 0.02775(19) Uani 1 1 d . .
Br3 Br 0.51645(7) 0.12403(6) 0.21185(4) 0.02517(18) Uani 1 1 d . .
Zn1 Zn 0.42744(7) 0.10915(6) 0.05746(4) 0.01782(18) Uani 1 1 d . .
N1 N 0.0555(5) 0.0781(4) 0.2778(3) 0.0148(8) Uani 1 1 d . .
C1 C 0.2050(6) 0.0142(5) 0.3261(4) 0.0196(11) Uani 1 1 d . .
H1A H 0.2715 0.0043 0.2846 0.024 Uiso 1 1 calc R U
H1B H 0.1803 -0.0728 0.3437 0.024 Uiso 1 1 calc R U
C2 C 0.2970(7) 0.0836(7) 0.4072(4) 0.0282(13) Uani 1 1 d . .
H2A H 0.2323 0.0954 0.4487 0.042 Uiso 1 1 calc R U
H2B H 0.3298 0.1674 0.3902 0.042 Uiso 1 1 calc R U
H2C H 0.3886 0.0328 0.4353 0.042 Uiso 1 1 calc R U
C3 C 0.0919(6) 0.2097(5) 0.2471(4) 0.0225(11) Uani 1 1 d . .
H3A H 0.1754 0.2008 0.2162 0.027 Uiso 1 1 calc R U
H3B H 0.1322 0.2642 0.2996 0.027 Uiso 1 1 calc R U
C4 C -0.0445(8) 0.2781(6) 0.1863(5) 0.0359(16) Uani 1 1 d . .
H4A H -0.1289 0.2865 0.2157 0.054 Uiso 1 1 calc R U
H4B H -0.0807 0.2284 0.1320 0.054 Uiso 1 1 calc R U
H4C H -0.0120 0.3635 0.1720 0.054 Uiso 1 1 calc R U
C5 C -0.0231(6) -0.0059(5) 0.1997(3) 0.0179(10) Uani 1 1 d . .
H5A H -0.1276 0.0292 0.1729 0.021 Uiso 1 1 calc R U
H5B H -0.0368 -0.0931 0.2216 0.021 Uiso 1 1 calc R U
C6 C 0.0662(7) -0.0161(6) 0.1284(4) 0.0278(13) Uani 1 1 d . .
H6A H 0.1679 -0.0548 0.1535 0.042 Uiso 1 1 calc R U
H6B H 0.0800 0.0697 0.1061 0.042 Uiso 1 1 calc R U
H6C H 0.0078 -0.0696 0.0800 0.042 Uiso 1 1 calc R U
C7 C -0.0547(6) 0.0939(6) 0.3368(4) 0.0219(11) Uani 1 1 d . .
H7A H -0.0085 0.1555 0.3841 0.026 Uiso 1 1 calc R U
H7B H -0.1526 0.1318 0.3016 0.026 Uiso 1 1 calc R U
C8 C -0.0926(7) -0.0280(6) 0.3786(4) 0.0284(13) Uani 1 1 d . .
H8A H 0.0009 -0.0600 0.4204 0.043 Uiso 1 1 calc R U
H8B H -0.1304 -0.0924 0.3329 0.043 Uiso 1 1 calc R U
H8C H -0.1728 -0.0106 0.4099 0.043 Uiso 1 1 calc R U

loop_
_atom_site_aniso_label
_atom_site_aniso_U_11
_atom_site_aniso_U_22
_atom_site_aniso_U_33
_atom_site_aniso_U_23
_atom_site_aniso_U_13
_atom_site_aniso_U_12
Br1 0.0316(4) 0.0251(3) 0.0346(4) 0.0000(2) 0.0134(3) -0.0028(2)
Br2 0.0234(3) 0.0203(3) 0.0373(4) 0.0030(2) 0.0035(2) 0.0006(2)
Br3 0.0234(3) 0.0321(3) 0.0201(3) 0.0003(2) 0.0057(2) -0.0032(2)
Zn1 0.0186(3) 0.0160(3) 0.0197(3) -0.0001(2) 0.0064(2) -0.0007(2)
N1 0.0130(19) 0.0126(19) 0.019(2) -0.0038(16) 0.0041(16) 0.0007(16)
C1 0.014(2) 0.023(3) 0.020(3) 0.002(2) 0.0011(19) 0.003(2)
C2 0.024(3) 0.035(3) 0.022(3) -0.002(2) -0.002(2) -0.003(2)
C3 0.019(3) 0.014(2) 0.032(3) 0.000(2) 0.002(2) -0.004(2)
C4 0.028(3) 0.020(3) 0.052(4) 0.010(3) -0.004(3) 0.002(2)
C5 0.020(2) 0.015(2) 0.016(2) -0.0038(19) 0.0003(19) -0.0035(19)
C6 0.034(3) 0.029(3) 0.022(3) -0.007(2) 0.009(2) -0.009(3)
C7 0.018(3) 0.026(3) 0.024(3) -0.005(2) 0.010(2) 0.000(2)
C8 0.030(3) 0.029(3) 0.032(3) -0.005(3) 0.018(3) -0.004(2)

loop_
_atom_type_symbol
_atom_type_description
_atom_type_scat_dispersion_real
_atom_type_scat_dispersion_imag
_atom_type_scat_source
C C 0.0033 0.0016 'International Tables Vol C Tables 4.2.6.8 and 6.1.1.4'
H H 0.0000 0.0000 'International Tables Vol C Tables 4.2.6.8 and 6.1.1.4'
N N 0.0061 0.0033 'International Tables Vol C Tables 4.2.6.8 and 6.1.1.4'
Zn Zn 0.2839 1.4301 'International Tables Vol C Tables 4.2.6.8 and 6.1.1.4'
Br Br -0.2901 2.4595 'International Tables Vol C Tables 4.2.6.8 and 6.1.1.4'

loop_
_geom_angle_atom_site_label_1
_geom_angle_atom_site_label_2
_geom_angle_atom_site_label_3
_geom_angle
_geom_angle_site_symmetry_3
Zn1 Br1 Zn1 85.66(3) 3_655
Br2 Zn1 Br3 115.67(3) .
Br2 Zn1 Br1 112.37(3) .
Br3 Zn1 Br1 109.86(3) .
Br2 Zn1 Br1 111.02(3) 3_655
Br3 Zn1 Br1 111.62(3) 3_655
Br1 Zn1 Br1 94.35(3) 3_655
C1 N1 C3 109.0(4) .
C1 N1 C7 111.5(4) .
C3 N1 C7 108.5(4) .
C1 N1 C5 108.5(4) .
C3 N1 C5 110.9(4) .
C7 N1 C5 108.4(4) .
N1 C1 C2 115.7(5) .
N1 C1 H1A 108.4 .
C2 C1 H1A 108.4 .
N1 C1 H1B 108.4 .
C2 C1 H1B 108.4 .
H1A C1 H1B 107.4 .
C1 C2 H2A 109.5 .
C1 C2 H2B 109.5 .
H2A C2 H2B 109.5 .
C1 C2 H2C 109.5 .
H2A C2 H2C 109.5 .
H2B C2 H2C 109.5 .
N1 C3 C4 115.0(5) .
N1 C3 H3A 108.5 .
C4 C3 H3A 108.5 .
N1 C3 H3B 108.5 .
C4 C3 H3B 108.5 .
H3A C3 H3B 107.5 .
C3 C4 H4A 109.5 .
C3 C4 H4B 109.5 .
H4A C4 H4B 109.5 .
C3 C4 H4C 109.5 .
H4A C4 H4C 109.5 .
H4B C4 H4C 109.5 .
N1 C5 C6 114.1(4) .
N1 C5 H5A 108.7 .
C6 C5 H5A 108.7 .
N1 C5 H5B 108.7 .
C6 C5 H5B 108.7 .
H5A C5 H5B 107.6 .
C5 C6 H6A 109.5 .
C5 C6 H6B 109.5 .
H6A C6 H6B 109.5 .
C5 C6 H6C 109.5 .
H6A C6 H6C 109.5 .
H6B C6 H6C 109.5 .
C8 C7 N1 115.1(5) .
C8 C7 H7A 108.5 .
N1 C7 H7A 108.5 .
C8 C7 H7B 108.5 .
N1 C7 H7B 108.5 .
H7A C7 H7B 107.5 .
C7 C8 H8A 109.5 .
C7 C8 H8B 109.5 .
H8A C8 H8B 109.5 .
C7 C8 H8C 109.5 .
H8A C8 H8C 109.5 .
H8B C8 H8C 109.5 .

loop_
_geom_bond_atom_site_label_1
_geom_bond_atom_site_label_2
_geom_bond_distance
_geom_bond_site_symmetry_2
Br1 Zn1 2.4653(9) .
Br1 Zn1 2.4768(9) 3_655
Br2 Zn1 2.3439(9) .
Br3 Zn1 2.3566(9) .
Zn1 Br1 2.4769(9) 3_655
N1 C1 1.512(6) .
N1 C3 1.518(7) .
N1 C7 1.518(7) .
N1 C5 1.525(6) .
C1 C2 1.514(8) .
C1 H1A 0.9900 .
C1 H1B 0.9900 .
C2 H2A 0.9800 .
C2 H2B 0.9800 .
C2 H2C 0.9800 .
C3 C4 1.521(8) .
C3 H3A 0.9900 .
C3 H3B 0.9900 .
C4 H4A 0.9800 .
C4 H4B 0.9800 .
C4 H4C 0.9800 .
C5 C6 1.531(8) .
C5 H5A 0.9900 .
C5 H5B 0.9900 .
C6 H6A 0.9800 .
C6 H6B 0.9800 .
C6 H6C 0.9800 .
C7 C8 1.508(9) .
C7 H7A 0.9900 .
C7 H7B 0.9900 .
C8 H8A 0.9800 .
C8 H8B 0.9800 .
C8 H8C 0.9800 .

loop_
_geom_hbond_atom_site_label_D
_geom_hbond_atom_site_label_H
_geom_hbond_atom_site_label_A
_geom_hbond_distance_DH
_geom_hbond_distance_HA
_geom_hbond_distance_DA
_geom_hbond_angle_DHA
_geom_hbond_site_symmetry_A
C1 H1A Br3 0.99 2.98 3.839(6) 145.7 .
C1 H1B Br2 0.99 3.08 3.875(6) 137.9 2_545
C4 H4B Br1 0.98 3.08 3.956(7) 149.4 1_455
C5 H5B Br3 0.99 3.12 4.098(5) 169.3 2_545
C6 H6C Br2 0.98 2.91 3.793(6) 151.2 3
C7 H7A Br1 0.99 3.07 4.034(6) 165.0 4_566
C7 H7B Br3 0.99 2.93 3.845(6) 153.6 1_455
C8 H8A Br2 0.98 3.09 4.026(7) 159.7 2_545

loop_
_geom_torsion_atom_site_label_1
_geom_torsion_atom_site_label_2
_geom_torsion_atom_site_label_3
_geom_torsion_atom_site_label_4
_geom_torsion
C3 N1 C1 C2 60.4(6)
C7 N1 C1 C2 -59.4(6)
C5 N1 C1 C2 -178.7(5)
C1 N1 C3 C4 171.7(5)
C7 N1 C3 C4 -66.7(6)
C5 N1 C3 C4 52.3(7)
C1 N1 C5 C6 -66.2(6)
C3 N1 C5 C6 53.5(6)
C7 N1 C5 C6 172.6(5)
C1 N1 C7 C8 -55.3(6)
C3 N1 C7 C8 -175.4(5)
C5 N1 C7 C8 64.0(6)
